data_7112132
loop_
_publ_author_name
'Mousumi Garai'
'Kumar Biradha'

_publ_section_title
;
 Coordination polymers of organic polymers synthesized via
 photopolymerization of single crystals: two-dimensional hydrogen bonding
 layers with amazing shock absorbing nature
;
_journal_name_full Chem.Commun.
_journal_page_first 3568
_journal_paper_doi 10.1039/C4CC00625A
_journal_volume 50
_journal_year 2014
_chemical_formula_sum 'C20 H22 Ag Cl N4 O6'
_chemical_formula_weight 557.74
_chemical_name_systematic
; 
 ? 
;
_space_group_IT_number 5
_symmetry_cell_setting monoclinic
_symmetry_space_group_name_Hall 'C 2y'
_symmetry_space_group_name_H-M 'C 1 2 1'
_atom_sites_solution_hydrogens geom
_atom_sites_solution_primary direct
_atom_sites_solution_secondary difmap
_audit_creation_method SHELXL-97
_cell_angle_alpha 90.00
_cell_angle_beta 110.762(3)
_cell_angle_gamma 90.00
_cell_formula_units_Z 8
_cell_length_a 19.871(2)
_cell_length_b 9.8406(10)
_cell_length_c 23.807(2)
_cell_measurement_reflns_used 8560
_cell_measurement_temperature 293(2)
_cell_measurement_theta_max 26.35
_cell_measurement_theta_min 0.91
_cell_volume 4353.0(7)
_computing_structure_refinement 'SHELXL-97 (Sheldrick, 1997)'
_computing_structure_solution 'SHELXS-97 (Sheldrick, 1990)'
_diffrn_ambient_temperature 293(2)
_diffrn_measured_fraction_theta_full 0.987
_diffrn_measured_fraction_theta_max 0.987
_diffrn_measurement_device_type 'Bruker CCD APEX-2'
_diffrn_measurement_method hemisphere
_diffrn_radiation_monochromator graphite
_diffrn_radiation_source 'fine-focus sealed tube'
_diffrn_radiation_type MoK\a
_diffrn_radiation_wavelength 0.71073
_diffrn_reflns_av_R_equivalents 0.0797
_diffrn_reflns_av_sigmaI/netI 0.1001
_diffrn_reflns_limit_h_max 24
_diffrn_reflns_limit_h_min -24
_diffrn_reflns_limit_k_max 12
_diffrn_reflns_limit_k_min -12
_diffrn_reflns_limit_l_max 29
_diffrn_reflns_limit_l_min -29
_diffrn_reflns_number 28146
_diffrn_reflns_theta_full 26.35
_diffrn_reflns_theta_max 26.35
_diffrn_reflns_theta_min 0.91
_exptl_absorpt_coefficient_mu 1.094
_exptl_absorpt_correction_T_max 0.896
_exptl_absorpt_correction_T_min 0.843
_exptl_absorpt_correction_type empirical
_exptl_absorpt_process_details sadabs
_exptl_crystal_colour 'light yellow'
_exptl_crystal_density_diffrn 1.702
_exptl_crystal_density_method 'not measured'
_exptl_crystal_description 'rectangular block'
_exptl_crystal_F_000 2256
_exptl_crystal_size_max 0.23
_exptl_crystal_size_mid 0.13
_exptl_crystal_size_min 0.10
_refine_diff_density_max 1.495
_refine_diff_density_min -0.698
_refine_diff_density_rms 0.117
_refine_ls_abs_structure_details 'Flack H D (1983), Acta Cryst. A39, 876-881'
_refine_ls_abs_structure_Flack 0.00
_refine_ls_extinction_method none
_refine_ls_goodness_of_fit_ref 1.069
_refine_ls_hydrogen_treatment mixed
_refine_ls_matrix_type full
_refine_ls_number_parameters 558
_refine_ls_number_reflns 8560
_refine_ls_number_restraints 1
_refine_ls_restrained_S_all 1.069
_refine_ls_R_factor_all 0.1521
_refine_ls_R_factor_gt 0.0708
_refine_ls_shift/su_max 0.019
_refine_ls_shift/su_mean 0.001
_refine_ls_structure_factor_coef Fsqd
_refine_ls_weighting_details 'calc w=1/[\s^2^(Fo^2^)+(0.1000P)^2^+0.0000P] where P=(Fo^2^+2Fc^2^)/3'
_refine_ls_weighting_scheme calc
_refine_ls_wR_factor_gt 0.1648
_refine_ls_wR_factor_ref 0.2057
_reflns_number_gt 4649
_reflns_number_total 8560
_reflns_threshold_expression >2sigma(I)
_cod_data_source_file c4cc00625a.cif
_cod_data_source_block 3'
_cod_original_cell_volume 4352.9(8)
_cod_original_sg_symbol_H-M C2
_cod_database_code 7112132

loop_
_symmetry_equiv_pos_as_xyz
'x, y, z'
'-x, y, -z'
'x+1/2, y+1/2, z'
'-x+1/2, y+1/2, -z'

loop_
_atom_site_label
_atom_site_type_symbol
_atom_site_fract_x
_atom_site_fract_y
_atom_site_fract_z
_atom_site_U_iso_or_equiv
_atom_site_adp_type
_atom_site_occupancy
_atom_site_symmetry_multiplicity
_atom_site_calc_flag
_atom_site_refinement_flags
Ag1 Ag 0.87686(6) 0.45393(9) 0.86296(4) 0.0720(4) Uani 1 1 d .
Ag2 Ag 0.88489(6) 0.91426(9) 1.37433(4) 0.0742(4) Uani 1 1 d .
Cl2 Cl 1.0000 0.6991(9) 1.5000 0.119(2) Uani 1 2 d S
Cl1 Cl 0.7217(2) 0.6620(4) 0.7409(2) 0.0910(13) Uani 1 1 d .
Cl3 Cl 1.0000 0.2389(7) 1.0000 0.186(5) Uani 1 2 d S
O21A O 1.2489(5) 0.8470(9) 1.5332(4) 0.069(3) Uani 1 1 d .
N11A N 1.3963(6) 0.5764(11) 1.4359(4) 0.057(3) Uani 1 1 d .
O11A O 1.4654(5) 0.5050(8) 1.6991(4) 0.069(3) Uani 1 1 d .
C11A C 1.3923(6) 0.6551(10) 1.5301(4) 0.048(3) Uani 1 1 d .
C12A C 1.3929(6) 0.5557(12) 1.4895(5) 0.048(3) Uani 1 1 d .
H12A H 1.3907 0.4659 1.5010 0.058 Uiso 1 1 calc R
C13A C 1.4027(8) 0.7073(15) 1.4191(5) 0.081(5) Uani 1 1 d .
H13A H 1.4030 0.7257 1.3809 0.097 Uiso 1 1 calc R
C14A C 1.4087(12) 0.8097(15) 1.4584(7) 0.126(8) Uani 1 1 d .
H14A H 1.4170 0.8976 1.4480 0.151 Uiso 1 1 calc R
C15A C 1.4026(11) 0.7861(13) 1.5137(6) 0.108(7) Uani 1 1 d .
H15A H 1.4055 0.8580 1.5397 0.129 Uiso 1 1 calc R
C16A C 1.3808(6) 0.6173(11) 1.5871(4) 0.039(3) Uani 1 1 d .
H16A H 1.3943 0.5221 1.5970 0.047 Uiso 1 1 calc R
C17A C 1.4148(6) 0.7080(11) 1.6446(4) 0.040(3) Uani 1 1 d .
H17A H 1.4374 0.7912 1.6372 0.048 Uiso 1 1 calc R
C18A C 1.4615(6) 0.6285(11) 1.6970(5) 0.042(3) Uani 1 1 d .
N21A N 1.3475(5) 0.7832(11) 1.8043(4) 0.054(3) Uani 1 1 d .
C21A C 1.3272(5) 0.6992(11) 1.7040(4) 0.037(2) Uani 1 1 d .
C22A C 1.3434(6) 0.8032(11) 1.7460(5) 0.043(3) Uani 1 1 d .
H22A H 1.3518 0.8899 1.7343 0.052 Uiso 1 1 calc R
C23A C 1.3309(7) 0.6573(15) 1.8199(5) 0.063(3) Uani 1 1 d .
H23A H 1.3330 0.6415 1.8591 0.075 Uiso 1 1 calc R
C24A C 1.3112(6) 0.5543(14) 1.7787(5) 0.058(3) Uani 1 1 d .
H24A H 1.2979 0.4704 1.7894 0.070 Uiso 1 1 calc R
C25A C 1.3112(7) 0.5740(12) 1.7220(5) 0.055(3) Uani 1 1 d .
H25A H 1.3001 0.5019 1.6950 0.066 Uiso 1 1 calc R
C26A C 1.3372(6) 0.7308(10) 1.6460(4) 0.041(3) Uani 1 1 d .
H26A H 1.3239 0.8260 1.6359 0.049 Uiso 1 1 calc R
C27A C 1.3021(5) 0.6434(10) 1.5885(4) 0.037(3) Uani 1 1 d .
H27A H 1.2796 0.5604 1.5963 0.044 Uiso 1 1 calc R
C28A C 1.2542(6) 0.7194(11) 1.5332(5) 0.042(3) Uani 1 1 d .
N31A N 0.7338(5) 0.6883(9) 0.9963(5) 0.047(3) Uani 1 1 d .
H31A H 0.7361 0.6010 0.9970 0.057 Uiso 1 1 calc R
N32A N 1.4990(5) 0.7063(10) 1.7454(4) 0.050(3) Uani 1 1 d .
H32A H 1.4985 0.7932 1.7414 0.060 Uiso 1 1 calc R
C31A C 0.6871(7) 0.7568(13) 0.9437(5) 0.058(3) Uani 1 1 d .
H31B H 0.6614 0.8278 0.9561 0.069 Uiso 1 1 calc .
H31C H 0.7163 0.8001 0.9237 0.069 Uiso 1 1 calc .
C32A C 0.6357(7) 0.6695(14) 0.9016(5) 0.064(4) Uani 1 1 d .
H32B H 0.6048 0.6305 0.9211 0.076 Uiso 1 1 calc .
H32C H 0.6615 0.5952 0.8915 0.076 Uiso 1 1 calc .
C33A C 0.5897(7) 0.7350(12) 0.8453(5) 0.062(4) Uani 1 1 d .
H33A H 0.5634 0.8082 0.8555 0.074 Uiso 1 1 calc .
H33B H 0.6207 0.7755 0.8263 0.074 Uiso 1 1 calc .
C34A C 1.5389(6) 0.6490(13) 1.8023(5) 0.061(4) Uani 1 1 d .
H34A H 1.5647 0.5706 1.7956 0.073 Uiso 1 1 calc .
H34B H 1.5050 0.6161 1.8200 0.073 Uiso 1 1 calc .
O11B O 0.7711(5) 0.8849(9) 1.0463(4) 0.076(3) Uani 1 1 d .
N11B N 0.8743(6) 0.7636(12) 1.3084(4) 0.064(3) Uani 1 1 d .
C11B C 0.8679(5) 0.7057(11) 1.2082(4) 0.038(3) Uani 1 1 d .
C12B C 0.8703(6) 0.7954(11) 1.2547(5) 0.047(3) Uani 1 1 d .
H12B H 0.8688 0.8877 1.2458 0.056 Uiso 1 1 calc R
C13B C 0.8750(7) 0.6240(15) 1.3208(5) 0.063(4) Uani 1 1 d .
H13B H 0.8755 0.5958 1.3583 0.076 Uiso 1 1 calc R
C14B C 0.8748(7) 0.5290(12) 1.2792(6) 0.059(3) Uani 1 1 d .
H14B H 0.8769 0.4373 1.2892 0.071 Uiso 1 1 calc R
C15B C 0.8717(6) 0.5655(12) 1.2240(5) 0.054(3) Uani 1 1 d .
H15B H 0.8721 0.4994 1.1962 0.065 Uiso 1 1 calc R
C18B C 0.7735(7) 0.7601(15) 1.0440(5) 0.056(3) Uani 1 1 d .
C17B C 0.8286(6) 0.6761(11) 1.0913(5) 0.037(3) Uani 1 1 d .
H17B H 0.8086 0.5902 1.0992 0.044 Uiso 1 1 calc R
C16B C 0.8682(6) 0.7601(11) 1.1512(5) 0.044(3) Uani 1 1 d .
H16B H 0.8526 0.8552 1.1463 0.053 Uiso 1 1 calc R
O21B O 1.0182(4) 0.5587(8) 1.1849(3) 0.061(2) Uani 1 1 d .
N21B N 0.8939(5) 0.6210(9) 0.9253(4) 0.050(2) Uani 1 1 d .
C21B C 0.9032(5) 0.6932(11) 1.0219(4) 0.040(3) Uani 1 1 d .
C22B C 0.8995(5) 0.5969(13) 0.9801(4) 0.045(3) Uani 1 1 d .
H22B H 0.9011 0.5064 0.9918 0.054 Uiso 1 1 calc R
C23B C 0.8947(6) 0.7472(12) 0.9073(5) 0.050(3) Uani 1 1 d .
H23B H 0.8901 0.7634 0.8676 0.060 Uiso 1 1 calc R
C24B C 0.9025(7) 0.8585(13) 0.9463(5) 0.059(3) Uani 1 1 d .
H24B H 0.9054 0.9477 0.9344 0.071 Uiso 1 1 calc R
C25B C 0.9053(6) 0.8265(12) 1.0017(5) 0.054(3) Uani 1 1 d .
H25B H 0.9089 0.8971 1.0285 0.064 Uiso 1 1 calc R
C26B C 0.9009(6) 0.6562(9) 1.0819(4) 0.035(3) Uani 1 1 d .
H26B H 0.9158 0.5611 1.0902 0.041 Uiso 1 1 calc R
C27B C 0.9408(5) 0.7427(12) 1.1392(4) 0.039(3) Uani 1 1 d .
H27B H 0.9557 0.8301 1.1277 0.046 Uiso 1 1 calc R
C28B C 1.0018(5) 0.6787(12) 1.1869(4) 0.042(3) Uani 1 1 d .
N31B N 1.2204(5) 0.6426(10) 1.4856(4) 0.056(3) Uani 1 1 d .
H31D H 1.2251 0.5558 1.4888 0.067 Uiso 1 1 calc R
N32B N 1.0386(5) 0.7586(10) 1.2323(4) 0.058(3) Uani 1 1 d .
H32D H 1.0283 0.8437 1.2299 0.070 Uiso 1 1 calc R
C31B C 1.1742(9) 0.7021(18) 1.4267(6) 0.087(6) Uani 1 1 d .
H31E H 1.1447 0.7737 1.4339 0.104 Uiso 1 1 calc .
H31F H 1.2049 0.7426 1.4074 0.104 Uiso 1 1 calc .
C32B C 1.1296(10) 0.6055(16) 1.3883(7) 0.113(7) Uani 1 1 d .
H32E H 1.1072 0.5522 1.4111 0.135 Uiso 1 1 calc .
H32F H 1.1596 0.5443 1.3754 0.135 Uiso 1 1 calc .
C33B C 1.0691(8) 0.6610(14) 1.3312(6) 0.073(4) Uani 1 1 d .
H33C H 1.0344 0.5892 1.3142 0.087 Uiso 1 1 calc .
H33D H 1.0443 0.7344 1.3430 0.087 Uiso 1 1 calc .
C34B C 1.0952(6) 0.7101(14) 1.2857(5) 0.057(3) Uani 1 1 d .
H34C H 1.1210 0.6373 1.2746 0.069 Uiso 1 1 calc .
H34D H 1.1291 0.7834 1.3024 0.069 Uiso 1 1 calc .
O101 O 0.7511(12) 0.720(3) 0.7998(8) 0.295(16) Uani 1 1 d .
O102 O 0.7496(7) 0.5573(12) 0.7386(11) 0.307(19) Uani 1 1 d .
O103 O 0.7330(6) 0.7754(12) 0.7045(7) 0.126(5) Uani 1 1 d .
O104 O 0.6469(5) 0.6441(11) 0.7248(4) 0.085(3) Uani 1 1 d .
O201 O 0.9929(12) 0.590(3) 1.5431(10) 0.223(9) Uiso 1 1 d .
O202 O 0.9311(12) 0.696(2) 1.4730(10) 0.214(9) Uiso 1 1 d .
O301 O 1.007(2) 0.137(3) 0.9778(17) 0.332(18) Uiso 1 1 d .
O302 O 1.0038(12) 0.322(3) 0.9547(9) 0.221(8) Uiso 1 1 d .

loop_
_atom_site_aniso_label
_atom_site_aniso_U_11
_atom_site_aniso_U_22
_atom_site_aniso_U_33
_atom_site_aniso_U_23
_atom_site_aniso_U_13
_atom_site_aniso_U_12
Ag1 0.1100(9) 0.0655(8) 0.0357(4) -0.0216(5) 0.0198(5) 0.0029(6)
Ag2 0.1063(9) 0.0771(9) 0.0414(5) -0.0207(5) 0.0291(5) 0.0046(6)
Cl2 0.104(6) 0.134(6) 0.107(5) 0.000 0.021(4) 0.000
Cl1 0.058(2) 0.062(3) 0.129(4) -0.007(2) 0.004(2) -0.003(2)
Cl3 0.329(15) 0.041(3) 0.260(13) 0.000 0.193(12) 0.000
O21A 0.081(7) 0.053(5) 0.048(5) -0.003(4) -0.008(5) 0.018(5)
N11A 0.081(8) 0.058(7) 0.039(5) -0.003(5) 0.030(5) -0.016(6)
O11A 0.083(7) 0.040(5) 0.059(5) -0.003(4) -0.003(5) 0.009(4)
C11A 0.080(8) 0.028(6) 0.030(6) 0.003(5) 0.012(6) 0.006(6)
C12A 0.044(7) 0.047(7) 0.047(7) -0.012(6) 0.007(6) 0.009(6)
C13A 0.135(13) 0.084(10) 0.023(6) -0.002(6) 0.027(7) -0.027(9)
C14A 0.26(3) 0.046(9) 0.061(10) 0.003(7) 0.047(13) -0.037(12)
C15A 0.26(2) 0.038(7) 0.053(8) -0.024(6) 0.084(11) -0.044(10)
C16A 0.059(8) 0.029(5) 0.027(5) -0.003(4) 0.013(5) 0.004(5)
C17A 0.061(8) 0.028(6) 0.031(6) -0.003(5) 0.015(6) 0.001(5)
C18A 0.050(7) 0.036(7) 0.035(6) -0.005(5) 0.008(6) -0.002(6)
N21A 0.067(7) 0.057(7) 0.038(6) -0.014(5) 0.019(5) -0.006(6)
C21A 0.025(6) 0.042(6) 0.033(6) -0.008(5) -0.003(4) -0.001(5)
C22A 0.055(8) 0.030(6) 0.043(7) 0.000(5) 0.017(6) 0.013(5)
C23A 0.063(9) 0.084(10) 0.037(7) 0.007(7) 0.011(6) 0.005(8)
C24A 0.057(8) 0.069(8) 0.053(7) 0.001(7) 0.024(6) -0.027(7)
C25A 0.070(9) 0.046(7) 0.046(7) -0.009(6) 0.018(6) -0.016(6)
C26A 0.049(7) 0.030(6) 0.036(6) -0.013(4) 0.006(5) -0.005(5)
C27A 0.035(6) 0.035(6) 0.033(6) -0.003(4) 0.003(5) 0.000(5)
C28A 0.033(6) 0.037(6) 0.035(6) -0.006(5) -0.014(5) 0.007(5)
N31A 0.048(7) 0.034(5) 0.047(6) -0.001(5) 0.001(5) 0.002(5)
N32A 0.070(6) 0.042(6) 0.021(5) -0.005(4) -0.005(4) -0.003(5)
C31A 0.059(8) 0.055(8) 0.034(6) 0.003(6) -0.015(6) -0.002(6)
C32A 0.058(9) 0.073(9) 0.034(7) -0.006(6) -0.015(6) 0.014(7)
C33A 0.091(10) 0.036(7) 0.027(6) -0.016(5) -0.017(6) 0.001(7)
C34A 0.052(8) 0.061(8) 0.036(7) 0.017(6) -0.024(6) 0.001(7)
O11B 0.094(7) 0.038(5) 0.063(6) -0.016(4) -0.015(5) 0.006(5)
N11B 0.071(8) 0.071(8) 0.043(6) -0.020(6) 0.012(6) 0.020(6)
C11B 0.040(6) 0.042(6) 0.027(5) -0.002(5) 0.007(5) 0.005(5)
C12B 0.068(9) 0.027(6) 0.050(7) -0.002(5) 0.028(6) 0.001(5)
C13B 0.078(10) 0.075(10) 0.037(7) 0.020(7) 0.020(7) 0.004(7)
C14B 0.072(9) 0.033(6) 0.071(9) 0.002(6) 0.025(7) -0.007(6)
C15B 0.073(9) 0.049(7) 0.036(6) -0.015(5) 0.014(6) -0.002(6)
C18B 0.056(8) 0.075(10) 0.027(6) -0.002(6) 0.002(6) 0.007(7)
C17B 0.034(6) 0.039(6) 0.031(6) 0.002(5) 0.003(5) -0.012(5)
C16B 0.050(8) 0.033(6) 0.043(6) 0.004(5) 0.009(6) 0.013(6)
O21B 0.058(6) 0.058(5) 0.048(5) -0.021(4) -0.005(4) 0.020(4)
N21B 0.077(7) 0.036(5) 0.033(5) -0.003(4) 0.013(5) 0.001(5)
C21B 0.033(6) 0.053(7) 0.026(5) -0.004(5) 0.003(5) 0.011(5)
C22B 0.041(7) 0.066(8) 0.014(5) -0.020(5) -0.007(5) 0.003(6)
C23B 0.055(8) 0.062(8) 0.029(5) -0.010(5) 0.010(5) -0.021(6)
C24B 0.083(10) 0.055(8) 0.029(6) -0.003(5) 0.007(6) -0.010(7)
C25B 0.062(8) 0.054(8) 0.030(6) -0.003(5) -0.003(6) 0.006(6)
C26B 0.076(8) 0.014(4) 0.011(4) -0.005(3) 0.011(5) 0.010(5)
C27B 0.042(7) 0.051(7) 0.017(5) -0.009(4) 0.004(5) -0.004(5)
C28B 0.035(6) 0.059(8) 0.028(6) -0.001(5) 0.006(5) 0.006(6)
N31B 0.064(7) 0.039(6) 0.047(6) -0.006(5) -0.003(5) -0.002(5)
N32B 0.078(7) 0.050(6) 0.030(5) -0.007(4) -0.001(5) 0.006(5)
C31B 0.087(11) 0.094(13) 0.045(9) 0.004(9) -0.021(8) 0.033(10)
C32B 0.144(16) 0.057(9) 0.072(10) 0.020(8) -0.043(11) -0.019(10)
C33B 0.073(10) 0.058(9) 0.061(10) 0.022(7) -0.008(8) -0.006(8)
C34B 0.037(7) 0.075(9) 0.042(7) -0.005(6) -0.008(6) 0.006(6)
O101 0.31(3) 0.32(3) 0.129(14) 0.034(17) -0.083(16) -0.18(2)
O102 0.103(11) 0.033(7) 0.70(5) 0.106(15) 0.035(19) 0.026(7)
O103 0.095(9) 0.086(8) 0.219(15) 0.013(9) 0.083(9) -0.028(7)
O104 0.060(6) 0.105(8) 0.083(7) -0.013(6) 0.018(5) -0.034(6)

loop_
_atom_type_symbol
_atom_type_description
_atom_type_scat_dispersion_real
_atom_type_scat_dispersion_imag
_atom_type_scat_source
C C 0.0033 0.0016 'International Tables Vol C Tables 4.2.6.8 and 6.1.1.4'
H H 0.0000 0.0000 'International Tables Vol C Tables 4.2.6.8 and 6.1.1.4'
N N 0.0061 0.0033 'International Tables Vol C Tables 4.2.6.8 and 6.1.1.4'
O O 0.0106 0.0060 'International Tables Vol C Tables 4.2.6.8 and 6.1.1.4'
Cl Cl 0.1484 0.1585 'International Tables Vol C Tables 4.2.6.8 and 6.1.1.4'
Ag Ag -0.8971 1.1015 'International Tables Vol C Tables 4.2.6.8 and 6.1.1.4'

loop_
_geom_angle_atom_site_label_1
_geom_angle_atom_site_label_2
_geom_angle_atom_site_label_3
_geom_angle
_geom_angle_site_symmetry_1
_geom_angle_site_symmetry_3
N21A Ag1 N21B 172.3(4) 3_444 .
N11B Ag2 N11A 175.7(4) . 3_455
O202 Cl2 O202 177(2) . 2_758
O202 Cl2 O201 88.9(13) . 2_758
O202 Cl2 O201 89.0(13) 2_758 2_758
O202 Cl2 O201 89.0(13) . .
O202 Cl2 O201 88.9(13) 2_758 .
O201 Cl2 O201 90.4(17) 2_758 .
O102 Cl1 O101 111.0(16) . .
O102 Cl1 O104 110.3(9) . .
O101 Cl1 O104 110.0(12) . .
O102 Cl1 O103 117.3(12) . .
O101 Cl1 O103 100.2(11) . .
O104 Cl1 O103 107.5(7) . .
O301 Cl3 O301 61(3) . 2_757
O301 Cl3 O302 96.0(17) . .
O301 Cl3 O302 156(2) 2_757 .
O301 Cl3 O302 156(2) . 2_757
O301 Cl3 O302 96.0(17) 2_757 2_757
O302 Cl3 O302 107(2) . 2_757
C12A N11A C13A 118.0(11) . .
C12A N11A Ag2 121.5(8) . 3_545
C13A N11A Ag2 120.3(8) . 3_545
C12A C11A C15A 115.1(10) . .
C12A C11A C16A 120.0(10) . .
C15A C11A C16A 124.9(10) . .
N11A C12A C11A 125.8(11) . .
C14A C13A N11A 119.7(11) . .
C13A C14A C15A 121.1(13) . .
C14A C15A C11A 119.8(12) . .
C11A C16A C17A 119.4(9) . .
C11A C16A C27A 116.3(9) . .
C17A C16A C27A 90.8(8) . .
C18A C17A C16A 112.3(9) . .
C18A C17A C26A 112.6(9) . .
C16A C17A C26A 88.7(8) . .
O11A C18A N32A 121.1(10) . .
O11A C18A C17A 124.9(10) . .
N32A C18A C17A 113.9(9) . .
C23A N21A C22A 118.1(10) . .
C23A N21A Ag1 124.9(8) . 3_556
C22A N21A Ag1 117.0(8) . 3_556
C25A C21A C22A 117.1(10) . .
C25A C21A C26A 126.5(9) . .
C22A C21A C26A 116.1(9) . .
N21A C22A C21A 122.5(10) . .
N21A C23A C24A 120.7(11) . .
C25A C24A C23A 120.3(12) . .
C24A C25A C21A 121.1(11) . .
C21A C26A C27A 122.1(9) . .
C21A C26A C17A 116.3(8) . .
C27A C26A C17A 92.3(7) . .
C26A C27A C28A 116.0(9) . .
C26A C27A C16A 88.2(7) . .
C28A C27A C16A 112.2(9) . .
O21A C28A N31B 123.4(10) . .
O21A C28A C27A 121.1(10) . .
N31B C28A C27A 115.6(10) . .
C18B N31A C31A 119.9(10) . .
C18A N32A C34A 122.4(9) . .
C32A C31A N31A 114.1(10) . .
C31A C32A C33A 115.5(11) . .
C34A C33A C32A 116.4(11) 1_454 .
N32A C34A C33A 117.5(11) . 1_656
C12B N11B C13B 116.0(11) . .
C12B N11B Ag2 121.3(9) . .
C13B N11B Ag2 122.6(9) . .
C12B C11B C16B 119.5(10) . .
C12B C11B C15B 114.6(9) . .
C16B C11B C15B 125.7(10) . .
N11B C12B C11B 127.0(11) . .
C14B C13B N11B 121.4(11) . .
C15B C14B C13B 121.1(11) . .
C14B C15B C11B 119.8(10) . .
O11B C18B N31A 123.1(11) . .
O11B C18B C17B 122.9(11) . .
N31A C18B C17B 113.5(11) . .
C18B C17B C26B 115.3(9) . .
C18B C17B C16B 112.4(10) . .
C26B C17B C16B 90.3(7) . .
C11B C16B C27B 115.7(9) . .
C11B C16B C17B 118.5(9) . .
C27B C16B C17B 88.6(8) . .
C22B N21B C23B 119.7(10) . .
C22B N21B Ag1 119.4(8) . .
C23B N21B Ag1 120.8(7) . .
C22B C21B C25B 113.7(10) . .
C22B C21B C26B 121.4(10) . .
C25B C21B C26B 124.9(9) . .
N21B C22B C21B 125.1(12) . .
N21B C23B C24B 122.1(10) . .
C25B C24B C23B 115.0(12) . .
C24B C25B C21B 124.2(11) . .
C21B C26B C17B 117.0(8) . .
C21B C26B C27B 121.7(9) . .
C17B C26B C27B 90.8(7) . .
C28B C27B C16B 117.5(8) . .
C28B C27B C26B 117.6(9) . .
C16B C27B C26B 90.2(8) . .
O21B C28B N32B 121.5(10) . .
O21B C28B C27B 122.5(10) . .
N32B C28B C27B 116.1(10) . .
C28A N31B C31B 122.2(11) . .
C28B N32B C34B 123.5(10) . .
C32B C31B N31B 112.5(14) . .
C31B C32B C33B 116.5(13) . .
C34B C33B C32B 113.6(14) . .
C33B C34B N32B 113.3(11) . .
Cl3 O301 O301 59.3(16) . 2_757

loop_
_geom_bond_atom_site_label_1
_geom_bond_atom_site_label_2
_geom_bond_distance
_geom_bond_site_symmetry_2
Ag1 N21A 2.130(10) 3_444
Ag1 N21B 2.159(9) .
Ag2 N11B 2.114(10) .
Ag2 N11A 2.123(10) 3_455
Cl2 O202 1.29(2) .
Cl2 O202 1.29(2) 2_758
Cl2 O201 1.53(2) 2_758
Cl2 O201 1.53(2) .
Cl1 O102 1.181(14) .
Cl1 O101 1.434(19) .
Cl1 O104 1.408(9) .
Cl1 O103 1.479(12) .
Cl3 O301 1.17(3) .
Cl3 O301 1.17(3) 2_757
Cl3 O302 1.37(2) .
Cl3 O302 1.37(2) 2_757
O21A C28A 1.261(13) .
N11A C12A 1.320(14) .
N11A C13A 1.368(17) .
N11A Ag2 2.123(10) 3_545
O11A C18A 1.218(13) .
C11A C12A 1.377(14) .
C11A C15A 1.383(16) .
C11A C16A 1.502(13) .
C13A C14A 1.35(2) .
C14A C15A 1.383(19) .
C16A C17A 1.572(14) .
C16A C27A 1.595(15) .
C17A C18A 1.486(15) .
C17A C26A 1.569(15) .
C18A N32A 1.364(13) .
N21A C23A 1.368(17) .
N21A C22A 1.375(13) .
N21A Ag1 2.130(10) 3_556
C21A C25A 1.378(15) .
C21A C22A 1.387(14) .
C21A C26A 1.494(14) .
C23A C24A 1.369(18) .
C24A C25A 1.364(15) .
C26A C27A 1.557(13) .
C27A C28A 1.520(14) .
C28A N31B 1.329(14) .
N31A C18B 1.333(15) .
N31A C31A 1.434(14) .
N32A C34A 1.421(13) .
C31A C32A 1.437(17) .
C32A C33A 1.476(17) .
C33A C34A 1.431(16) 1_454
C34A C33A 1.431(16) 1_656
O11B C18B 1.231(15) .
N11B C12B 1.292(15) .
N11B C13B 1.405(17) .
C11B C12B 1.403(15) .
C11B C16B 1.462(14) .
C11B C15B 1.425(16) .
C13B C14B 1.361(17) .
C14B C15B 1.342(15) .
C18B C17B 1.509(16) .
C17B C26B 1.544(15) .
C17B C16B 1.594(16) .
C16B C27B 1.575(15) .
O21B C28B 1.230(13) .
N21B C22B 1.293(13) .
N21B C23B 1.315(14) .
C21B C22B 1.357(14) .
C21B C25B 1.403(16) .
C21B C26B 1.489(13) .
C23B C24B 1.409(16) .
C24B C25B 1.337(15) .
C26B C27B 1.565(13) .
C27B C28B 1.476(14) .
C28B N32B 1.327(13) .
N31B C31B 1.495(16) .
N32B C34B 1.447(13) .
C31B C32B 1.40(2) .
C32B C33B 1.559(19) .
C33B C34B 1.439(19) .
O301 O301 1.19(7) 2_757
